data_4323877
loop_
_publ_author_name
'Monica Rossignoli'
'Christine C. Allen'
'Trevor W. Hambley'
'Geoffrey A. Lawrance'
'Marcel Maeder'

_publ_contact_author
;
        Prof. Geoffrey A. Lawrance
        Department of Chemistry
        University of Newcastle
        Callaghan 2308
        Australia
;
_publ_section_title
;
 "Swollen" Macrocycles: Palladium(II)-Directed Template Syntheses of
 Pendant-Arm 14-, 16-, and 18-Membered Macrocycles
;
_journal_name_full 'Inorganic Chemistry'
_journal_page_first 4961
_journal_page_last 4966
_journal_paper_doi 10.1021/ic951628r
_journal_volume 35
_journal_year 1996
_chemical_formula_sum 'C12 H26 Cl2 N6 O12 Pd'
_chemical_formula_weight 623.69
_chemical_name_common '[Pd(dino[14]mac](ClO~4~)~2~'
_chemical_name_systematic
;
 (6,13-Dimethyl-6,13-dinitro-1,4,8,11-tetraazacyclotetradecane)palladium(II) 
 perchlorate 
;
_space_group_IT_number 2
_symmetry_cell_setting triclinic
_symmetry_space_group_name_Hall '-P 1'
_symmetry_space_group_name_H-M 'P -1'
_atom_sites_solution_hydrogens geom
_atom_sites_solution_primary direct
_atom_sites_solution_secondary difmap
_audit_creation_date 96-04-03
_audit_creation_method from_xtal_archive_file_using_SHELXL
_cell_angle_alpha 69.04(3)
_cell_angle_beta 68.60(3)
_cell_angle_gamma 71.53(3)
_cell_formula_units_Z 1
_cell_length_a 8.105(3)
_cell_length_b 8.370(2)
_cell_length_c 9.437(4)
_cell_measurement_reflns_used 25
_cell_measurement_temperature 293(2)
_cell_volume 543.7(4)
_computing_data_collection 'CAD4 (Enraf-Nonius)'
_computing_data_reduction 'Enraf-Nonius Structure Determination Package'
_computing_molecular_graphics 'ORTEP (Johnson, 1965)'
_computing_publication_material 'SHELXL-93 (Sheldrick, 1993)'
_computing_structure_refinement 'SHELXL-93 (Sheldrick, 1993)'
_computing_structure_solution 'SHELXS-86 (Sheldrick, 1990)'
_diffrn_ambient_temperature 293(2)
_diffrn_measurement_device 'CAD4 (Enfraf-Nonius)'
_diffrn_measurement_method \w-0.33\q
_diffrn_radiation_monochromator graphite
_diffrn_radiation_source 'fine-focus sealed tube'
_diffrn_radiation_type MoK\a
_diffrn_radiation_wavelength 0.71069
_diffrn_reflns_av_R_equivalents 0.0000
_diffrn_reflns_av_sigmaI/netI 3.9879
_diffrn_reflns_limit_h_max 9
_diffrn_reflns_limit_h_min -8
_diffrn_reflns_limit_k_max 9
_diffrn_reflns_limit_k_min -8
_diffrn_reflns_limit_l_max 11
_diffrn_reflns_limit_l_min 0
_diffrn_reflns_number 1903
_diffrn_reflns_theta_max 24.97
_diffrn_reflns_theta_min 2.41
_diffrn_standards_decay_% -0.47
_diffrn_standards_interval_count 100
_diffrn_standards_interval_time 60
_diffrn_standards_number 3
_exptl_absorpt_coefficient_mu 1.173
_exptl_absorpt_correction_T_max 0.93
_exptl_absorpt_correction_T_min 0.79
_exptl_crystal_colour colourless
_exptl_crystal_density_diffrn 1.905
_exptl_crystal_density_meas 2.01
_exptl_crystal_density_method flotation
_exptl_crystal_description plate
_exptl_crystal_F_000 316
_exptl_crystal_size_max 0.3
_exptl_crystal_size_mid 0.15
_exptl_crystal_size_min 0.07
_refine_diff_density_max 1.079
_refine_diff_density_min -0.642
_refine_diff_density_rms 0.095
_refine_ls_extinction_method none
_refine_ls_goodness_of_fit_all 1.061
_refine_ls_goodness_of_fit_obs 1.065
_refine_ls_hydrogen_treatment noref
_refine_ls_matrix_type full
_refine_ls_number_parameters 152
_refine_ls_number_reflns 1902
_refine_ls_number_restraints 0
_refine_ls_restrained_S_all 1.258
_refine_ls_restrained_S_obs 1.065
_refine_ls_R_factor_all 0.0394
_refine_ls_R_factor_obs 0.0351
_refine_ls_shift/esd_max -0.008
_refine_ls_shift/esd_mean 0.001
_refine_ls_structure_factor_coef Fsqd
_refine_ls_weighting_details 'w=1/[\s^2^(Fo^2^)+(0.1000P)^2^+0.0000P] where P=(Fo^2^+2Fc^2^)/3'
_refine_ls_weighting_scheme calc
_refine_ls_wR_factor_all 0.1379
_refine_ls_wR_factor_obs 0.1154
_reflns_number_observed 1856
_reflns_number_total 1903
_reflns_observed_criterion >2sigma(I)
_cod_data_source_file ic951628r_1.cif
_cod_data_source_block (I)
_cod_depositor_comments
;
The following automatic conversions were performed:

'_refine_ls_weighting_scheme' value 'calc
w=1/[\s^2^(Fo^2^)+(0.1000P)^2^+0.0000P] where P=(Fo^2^+2Fc^2^)/3' was
changed to 'calc'. New tag '_refine_ls_weighting_details' was
created. The value of the new tag was set to
'w=1/[\s^2^(Fo^2^)+(0.1000P)^2^+0.0000P] where P=(Fo^2^+2Fc^2^)/3'.

Automatic conversion script
Id: cif_fix_values 3143 2015-03-26 13:38:13Z robertas 
;
_cod_original_cell_volume 543.7(3)
_cod_database_code 4323877

loop_
_symmetry_equiv_pos_as_xyz
'x, y, z'
'-x, -y, -z'

loop_
_atom_site_aniso_label
_atom_site_aniso_U_11
_atom_site_aniso_U_22
_atom_site_aniso_U_33
_atom_site_aniso_U_23
_atom_site_aniso_U_13
_atom_site_aniso_U_12
Pd 0.0230(3) 0.0309(3) 0.0368(3) -0.0168(2) -0.0101(2) -0.0047(2)
N1 0.0257(15) 0.039(2) 0.044(2) -0.0245(13) -0.0073(12) -0.0063(12)
C1 0.029(2) 0.039(2) 0.072(3) -0.028(2) -0.015(2) -0.003(2)
C2 0.034(2) 0.054(2) 0.053(2) -0.031(2) 0.001(2) -0.017(2)
N2 0.032(2) 0.038(2) 0.044(2) -0.0160(13) -0.0140(13) -0.0074(13)
C3 0.047(2) 0.044(2) 0.047(2) -0.008(2) -0.017(2) -0.018(2)
C4 0.038(2) 0.035(2) 0.067(3) -0.010(2) -0.024(2) -0.008(2)
C5 0.041(2) 0.051(2) 0.041(2) -0.019(2) -0.006(2) -0.021(2)
N3 0.038(2) 0.049(2) 0.043(2) -0.0198(14) -0.0053(13) -0.0197(14)
O5 0.121(4) 0.048(2) 0.081(2) -0.018(2) -0.045(2) -0.032(2)
O6 0.081(3) 0.060(2) 0.106(3) -0.027(2) -0.061(2) -0.012(2)
C6 0.063(3) 0.086(4) 0.037(2) -0.022(2) -0.001(2) -0.034(3)
Cl1 0.0539(7) 0.0533(6) 0.0529(6) -0.0123(5) -0.0271(5) -0.0180(5)
O1 0.116(3) 0.073(2) 0.052(2) -0.012(2) -0.037(2) -0.041(2)
O2 0.198(6) 0.102(3) 0.096(3) 0.000(3) -0.098(4) -0.074(4)
O3 0.083(4) 0.162(6) 0.134(5) 0.036(4) -0.041(3) -0.066(4)
O4 0.167(6) 0.091(4) 0.112(4) -0.051(3) -0.055(4) 0.028(4)

loop_
_atom_site_label
_atom_site_type_symbol
_atom_site_fract_x
_atom_site_fract_y
_atom_site_fract_z
_atom_site_U_iso_or_equiv
_atom_site_thermal_displace_type
_atom_site_occupancy
_atom_site_calc_flag
_atom_site_refinement_flags
_atom_site_disorder_group
Pd Pd 0.0000 0.0000 0.0000 0.0278(2) Uani 1 d S .
N1 N 0.2745(4) -0.0682(4) -0.0849(4) 0.0336(6) Uani 1 d . .
H1 H 0.3227(4) -0.0408(4) -0.0255(4) 0.051(4) Uiso 1 calc R .
C1 C 0.3219(5) -0.2624(5) -0.0515(6) 0.0441(9) Uani 1 d . .
H1A H 0.4500(5) -0.3059(5) -0.0590(6) 0.051(4) Uiso 1 calc R .
H1B H 0.2959(5) -0.2972(5) -0.1274(6) 0.051(4) Uiso 1 calc R .
C2 C 0.3565(5) 0.0189(6) -0.2525(5) 0.0446(9) Uani 1 d . .
H2A H 0.3223(5) -0.0237(6) -0.3186(5) 0.051(4) Uiso 1 calc R .
H2B H 0.4875(5) -0.0166(6) -0.2744(5) 0.051(4) Uiso 1 calc R .
N2 N 0.0163(4) -0.2591(4) 0.1186(4) 0.0354(7) Uani 1 d . .
H2 H -0.0135(4) -0.3096(4) 0.0630(4) 0.051(4) Uiso 1 calc R .
C3 C -0.1055(6) -0.2969(5) 0.2828(5) 0.0442(9) Uani 1 d . .
H3A H -0.0662(6) -0.2555(5) 0.3464(5) 0.051(4) Uiso 1 calc R .
H3B H -0.0909(6) -0.4230(5) 0.3257(5) 0.051(4) Uiso 1 calc R .
C4 C 0.2101(6) -0.3354(5) 0.1123(6) 0.0452(9) Uani 1 d . .
H4A H 0.2336(6) -0.4620(5) 0.1373(6) 0.051(4) Uiso 1 calc R .
H4B H 0.2404(6) -0.3053(5) 0.1886(6) 0.051(4) Uiso 1 calc R .
C5 C 0.3055(6) 0.2170(5) -0.3011(5) 0.0412(9) Uani 1 d . .
N3 N 0.3710(4) 0.2873(4) -0.2045(4) 0.0401(7) Uani 1 d . .
O5 O 0.3413(7) 0.4430(5) -0.2304(5) 0.0749(12) Uani 1 d . .
O6 O 0.4501(6) 0.1854(5) -0.1109(5) 0.0716(11) Uani 1 d . .
C6 C 0.4123(7) 0.2851(8) -0.4737(5) 0.0599(13) Uani 1 d . .
H6A H 0.3806(7) 0.4107(8) -0.5054(5) 0.051(4) Uiso 1 calc R .
H6B H 0.3833(7) 0.2401(8) -0.5401(5) 0.051(4) Uiso 1 calc R .
H6C H 0.5399(7) 0.2471(8) -0.4838(5) 0.051(4) Uiso 1 calc R .
Cl1 Cl 0.0730(2) 0.18962(15) 0.27185(13) 0.0488(3) Uani 1 d . .
O1 O 0.0684(6) 0.3303(5) 0.1287(4) 0.0725(11) Uani 1 d . .
O2 O 0.1392(9) 0.2336(7) 0.3642(6) 0.113(2) Uani 1 d . .
O3 O -0.0960(8) 0.1488(10) 0.3420(8) 0.136(3) Uani 1 d . .
O4 O 0.1935(11) 0.0328(8) 0.2342(7) 0.126(2) Uani 1 d . .

loop_
_atom_type_symbol
_atom_type_description
_atom_type_scat_dispersion_real
_atom_type_scat_dispersion_imag
_atom_type_scat_source
C C 0.0033 0.0016 'International Tables Vol C Tables 4.2.6.8 and 6.1.1.4'
H H 0.0000 0.0000 'International Tables Vol C Tables 4.2.6.8 and 6.1.1.4'
N N 0.0061 0.0033 'International Tables Vol C Tables 4.2.6.8 and 6.1.1.4'
O O 0.0106 0.0060 'International Tables Vol C Tables 4.2.6.8 and 6.1.1.4'
Cl Cl 0.1484 0.1585 'International Tables Vol C Tables 4.2.6.8 and 6.1.1.4'
Pd Pd -0.9988 1.0072 'International Tables Vol C Tables 4.2.6.8 and 6.1.1.4'

loop_
_geom_angle_atom_site_label_1
_geom_angle_atom_site_label_2
_geom_angle_atom_site_label_3
_geom_angle
_geom_angle_site_symmetry_1
_geom_angle_site_symmetry_3
N1 Pd N1 180.0 2 .
N1 Pd N2 85.21(12) 2 2
N1 Pd N2 94.79(12) . 2
N1 Pd N2 94.79(12) 2 .
N1 Pd N2 85.21(12) . .
N2 Pd N2 180.0 2 .
C2 N1 C1 112.0(3) . .
C2 N1 Pd 116.8(3) . .
C1 N1 Pd 106.5(2) . .
N1 C1 C4 107.5(3) . .
N1 C2 C5 116.0(3) . .
C4 N2 C3 112.3(3) . .
C4 N2 Pd 106.3(2) . .
C3 N2 Pd 115.4(2) . .
N2 C3 C5 115.9(3) . 2
N2 C4 C1 107.9(3) . .
C2 C5 C3 115.8(3) . 2
C2 C5 C6 109.0(4) . .
C3 C5 C6 108.8(4) 2 .
C2 C5 N3 108.9(3) . .
C3 C5 N3 108.7(3) 2 .
C6 C5 N3 105.1(3) . .
O5 N3 O6 123.8(4) . .
O5 N3 C5 116.8(4) . .
O6 N3 C5 119.4(3) . .
O2 Cl1 O3 115.9(4) . .
O2 Cl1 O4 107.5(4) . .
O3 Cl1 O4 105.0(5) . .
O2 Cl1 O1 109.3(3) . .
O3 Cl1 O1 108.8(3) . .
O4 Cl1 O1 110.1(3) . .

loop_
_geom_bond_atom_site_label_1
_geom_bond_atom_site_label_2
_geom_bond_distance
_geom_bond_site_symmetry_2
Pd N1 2.034(3) 2
Pd N1 2.034(3) .
Pd N2 2.040(3) 2
Pd N2 2.040(3) .
N1 C2 1.480(5) .
N1 C1 1.488(5) .
C1 C4 1.495(6) .
C2 C5 1.514(6) .
N2 C4 1.484(5) .
N2 C3 1.485(5) .
C3 C5 1.515(6) 2
C5 C3 1.515(6) 2
C5 C6 1.532(6) .
C5 N3 1.548(5) .
N3 O5 1.197(5) .
N3 O6 1.203(5) .
Cl1 O2 1.371(4) .
Cl1 O3 1.379(5) .
Cl1 O4 1.440(5) .
Cl1 O1 1.443(4) .
